data_7215015
loop_
_publ_author_name
'Maheshwari, Chinmay'
'Andr\'e, V\^ania'
'Reddy, Sreenivas'
'Roy, Lilly'
'Duarte, Teresa'
'Rodr\'iguez-Hornedo, Na\'ir'

_publ_section_title
;
 Tailoring aqueous solubility of a highly soluble compound via
 cocrystallization: effect of coformer ionization, pHmax and
 solute--solvent interactions
;
_journal_issue 14
_journal_name_full CrystEngComm
_journal_page_first 4801
_journal_paper_doi 10.1039/c2ce06615g
_journal_volume 14
_journal_year 2012
_chemical_formula_moiety 'C16 H22 N2 O3'
_chemical_formula_sum 'C16 H22 N2 O3'
_chemical_formula_weight 290.36
_chemical_name_common GBPL4ABA
_chemical_name_systematic
;
?
;
_space_group_IT_number 14
_symmetry_cell_setting monoclinic
_symmetry_space_group_name_Hall '-P 2yn'
_symmetry_space_group_name_H-M 'P 1 21/n 1'
_atom_sites_solution_hydrogens geom
_atom_sites_solution_primary direct
_atom_sites_solution_secondary difmap
_audit_creation_method SHELXL-97
_cell_angle_alpha 90.00
_cell_angle_beta 99.259(5)
_cell_angle_gamma 90.00
_cell_formula_units_Z 4
_cell_length_a 5.9280(6)
_cell_length_b 18.465(2)
_cell_length_c 14.208(1)
_cell_measurement_reflns_used 2218
_cell_measurement_temperature 150(2)
_cell_measurement_theta_max 25.70
_cell_measurement_theta_min 1.82
_cell_volume 1535.0(3)
_computing_cell_refinement 'BRUKER SMART (Bruker, 2005)'
_computing_data_collection 'BRUKER APEX2 (Bruker, 2005)'
_computing_data_reduction 'BRUKER SAINT (Bruker, 2005)'
_computing_molecular_graphics 'ORTEP 3.2 (Farrugia, 1997) and Mercury 2.2'
_computing_structure_refinement 'SHELXL-97 (Sheldrick, 2008)'
_computing_structure_solution 'SIR 97 (Altomare et al, 1999)'
_diffrn_ambient_temperature 150(2)
_diffrn_measured_fraction_theta_full 0.998
_diffrn_measured_fraction_theta_max 0.998
_diffrn_measurement_device_type 'Bruker APEX-II CCD area detector'
_diffrn_measurement_method 'phi and omega scans'
_diffrn_radiation_monochromator graphite
_diffrn_radiation_source 'fine-focus sealed tube'
_diffrn_radiation_type MoK\a
_diffrn_radiation_wavelength 0.71069
_diffrn_reflns_av_R_equivalents 0.0392
_diffrn_reflns_av_sigmaI/netI 0.0412
_diffrn_reflns_limit_h_max 7
_diffrn_reflns_limit_h_min -7
_diffrn_reflns_limit_k_max 22
_diffrn_reflns_limit_k_min -22
_diffrn_reflns_limit_l_max 17
_diffrn_reflns_limit_l_min -17
_diffrn_reflns_number 10262
_diffrn_reflns_theta_full 25.70
_diffrn_reflns_theta_max 25.70
_diffrn_reflns_theta_min 1.82
_exptl_absorpt_coefficient_mu 0.087
_exptl_absorpt_correction_type none
_exptl_crystal_colour colorless
_exptl_crystal_density_diffrn 1.256
_exptl_crystal_density_meas ?
_exptl_crystal_density_method 'not measured'
_exptl_crystal_description parallelipipedic
_exptl_crystal_F_000 624
_exptl_crystal_size_max 0.22
_exptl_crystal_size_mid 0.05
_exptl_crystal_size_min 0.04
_refine_diff_density_max 0.365
_refine_diff_density_min -0.291
_refine_diff_density_rms 0.077
_refine_ls_extinction_method none
_refine_ls_goodness_of_fit_ref 1.131
_refine_ls_hydrogen_treatment mixed
_refine_ls_matrix_type full
_refine_ls_number_parameters 203
_refine_ls_number_reflns 2922
_refine_ls_number_restraints 0
_refine_ls_restrained_S_all 1.131
_refine_ls_R_factor_all 0.0672
_refine_ls_R_factor_gt 0.0446
_refine_ls_shift/su_max 0.000
_refine_ls_shift/su_mean 0.000
_refine_ls_structure_factor_coef Fsqd
_refine_ls_weighting_details 'calc w=1/[\s^2^(Fo^2^)+(0.0856P)^2^+0.1269P] where P=(Fo^2^+2Fc^2^)/3'
_refine_ls_weighting_scheme calc
_refine_ls_wR_factor_gt 0.1287
_refine_ls_wR_factor_ref 0.1539
_reflns_number_gt 2218
_reflns_number_total 2922
_reflns_threshold_expression >2\s(I)
_cod_data_source_file c2ce06615g.txt
_cod_data_source_block GBPL4ABA
_cod_depositor_comments
;
The following automatic conversions were performed:

'_symmetry_cell_setting' value 'Monoclinic' changed to 'monoclinic'
according to
/usr/data/users/saulius/automatic-downloads/retrospective/RSC/lib/dictionaries/cif_core.dic
dictionary named 'cif_core.dic' version 2.4.2 from 2011-04-26.

Automatic conversion script
Id: cif_fix_values 2281 2013-09-26 08:29:07Z andrius 

The following automatic conversions were performed:

'_exptl_crystal_density_meas' value 'not measured' was changed to '?'
- the value is perceived as not measured.

Automatic conversion script
Id: cif_fix_values 3008 2015-01-20 13:52:24Z robertas 
;
_cod_original_sg_symbol_H-M P21/n
_cod_database_code 7215015

loop_
_symmetry_equiv_pos_as_xyz
'x, y, z'
'-x+1/2, y+1/2, -z+1/2'
'-x, -y, -z'
'x-1/2, -y-1/2, z-1/2'

loop_
_atom_site_label
_atom_site_type_symbol
_atom_site_fract_x
_atom_site_fract_y
_atom_site_fract_z
_atom_site_U_iso_or_equiv
_atom_site_adp_type
_atom_site_occupancy
_atom_site_symmetry_multiplicity
_atom_site_calc_flag
_atom_site_refinement_flags
O1 O 0.7892(2) 0.56887(7) 1.01128(10) 0.0317(4) Uani 1 1 d .
N1 N 0.7864(3) 0.50402(9) 0.87468(12) 0.0258(4) Uani 1 1 d .
C1 C 0.7028(3) 0.55242(10) 0.92792(14) 0.0247(5) Uani 1 1 d .
C2 C 0.4872(3) 0.58312(10) 0.87216(15) 0.0272(5) Uani 1 1 d .
H2A H 0.4855 0.6355 0.8774 0.033 Uiso 1 1 calc R
H2B H 0.3539 0.5638 0.8951 0.033 Uiso 1 1 calc R
C3 C 0.4899(3) 0.55981(10) 0.76855(14) 0.0224(5) Uani 1 1 d .
C4 C 0.6505(3) 0.49327(10) 0.78088(13) 0.0228(4) Uani 1 1 d .
H4A H 0.5638 0.4486 0.7786 0.027 Uiso 1 1 calc R
H4B H 0.7466 0.4921 0.7317 0.027 Uiso 1 1 calc R
C5 C 0.2517(3) 0.54041(13) 0.71731(15) 0.0352(5) Uani 1 1 d .
H5A H 0.1921 0.5007 0.7506 0.042 Uiso 1 1 calc R
H5B H 0.1514 0.5817 0.7193 0.042 Uiso 1 1 calc R
C6 C 0.2505(4) 0.51880(15) 0.61429(17) 0.0479(7) Uani 1 1 d .
H6A H 0.3415 0.4754 0.6118 0.058 Uiso 1 1 calc R
H6B H 0.0953 0.5082 0.5841 0.058 Uiso 1 1 calc R
C7 C 0.3469(5) 0.57945(16) 0.56126(18) 0.0597(9) Uani 1 1 d .
H7A H 0.2468 0.6212 0.5587 0.072 Uiso 1 1 calc R
H7B H 0.3517 0.5641 0.4963 0.072 Uiso 1 1 calc R
C8 C 0.5869(5) 0.60104(13) 0.60891(17) 0.0479(7) Uani 1 1 d .
H8A H 0.6917 0.5615 0.6035 0.058 Uiso 1 1 calc R
H8B H 0.6372 0.6427 0.5762 0.058 Uiso 1 1 calc R
C9 C 0.5928(4) 0.61938(11) 0.71371(16) 0.0347(5) Uani 1 1 d .
H9A H 0.5091 0.6640 0.7184 0.042 Uiso 1 1 calc R
H9B H 0.7500 0.6275 0.7432 0.042 Uiso 1 1 calc R
O2 O 0.5028(2) 0.87550(7) 0.70756(10) 0.0295(4) Uani 1 1 d .
O3 O 0.1481(2) 0.84677(7) 0.63916(10) 0.0292(4) Uani 1 1 d .
H04 H 0.1851 0.8703 0.5951 0.044 Uiso 1 1 calc R
N2 N 0.1657(4) 0.69687(10) 1.04204(14) 0.0335(5) Uani 1 1 d .
C10 C 0.3219(3) 0.84579(9) 0.71242(14) 0.0216(4) Uani 1 1 d .
C11 C 0.2735(3) 0.80688(9) 0.79704(13) 0.0207(4) Uani 1 1 d .
C12 C 0.0652(3) 0.77272(11) 0.80159(14) 0.0271(5) Uani 1 1 d .
H12 H -0.0512 0.7746 0.7493 0.032 Uiso 1 1 calc R
C13 C 0.0303(3) 0.73645(11) 0.88224(15) 0.0281(5) Uani 1 1 d .
H13 H -0.1094 0.7140 0.8837 0.034 Uiso 1 1 calc R
C14 C 0.2011(3) 0.73275(10) 0.96209(14) 0.0224(4) Uani 1 1 d .
C15 C 0.4088(3) 0.76855(10) 0.95804(14) 0.0248(5) Uani 1 1 d .
H15 H 0.5242 0.7678 1.0108 0.030 Uiso 1 1 calc R
C16 C 0.4425(3) 0.80441(9) 0.87734(14) 0.0225(4) Uani 1 1 d .
H16 H 0.5812 0.8276 0.8760 0.027 Uiso 1 1 calc R
H01 H 0.894(4) 0.4788(13) 0.8941(17) 0.038(7) Uiso 1 1 d .
H02 H 0.280(5) 0.6920(13) 1.0827(18) 0.047(8) Uiso 1 1 d .
H03 H 0.048(4) 0.6703(12) 1.0364(17) 0.038(7) Uiso 1 1 d .

loop_
_atom_site_aniso_label
_atom_site_aniso_U_11
_atom_site_aniso_U_22
_atom_site_aniso_U_33
_atom_site_aniso_U_23
_atom_site_aniso_U_13
_atom_site_aniso_U_12
O1 0.0352(8) 0.0386(8) 0.0195(8) -0.0068(6) -0.0010(6) 0.0035(6)
N1 0.0256(9) 0.0285(9) 0.0218(9) -0.0012(7) -0.0008(8) 0.0077(7)
C1 0.0271(10) 0.0245(10) 0.0224(11) -0.0027(8) 0.0042(9) -0.0027(8)
C2 0.0250(10) 0.0297(10) 0.0267(11) -0.0064(9) 0.0040(9) 0.0028(8)
C3 0.0215(9) 0.0239(10) 0.0215(10) -0.0032(8) 0.0021(8) 0.0023(7)
C4 0.0244(10) 0.0233(10) 0.0201(10) -0.0024(8) 0.0012(8) 0.0010(8)
C5 0.0228(10) 0.0463(13) 0.0346(13) -0.0099(11) -0.0017(9) 0.0059(9)
C6 0.0340(12) 0.0680(17) 0.0366(14) -0.0193(13) -0.0102(11) 0.0117(12)
C7 0.073(2) 0.0752(19) 0.0258(13) -0.0027(13) -0.0065(13) 0.0439(16)
C8 0.0766(18) 0.0358(12) 0.0366(14) 0.0125(11) 0.0250(13) 0.0118(12)
C9 0.0449(13) 0.0222(10) 0.0382(13) 0.0020(9) 0.0104(11) 0.0029(9)
O2 0.0286(8) 0.0334(8) 0.0264(8) 0.0025(6) 0.0047(6) -0.0086(6)
O3 0.0279(7) 0.0391(9) 0.0198(7) 0.0050(6) 0.0013(6) -0.0052(6)
N2 0.0311(11) 0.0404(11) 0.0280(11) 0.0092(9) 0.0017(9) -0.0059(9)
C10 0.0230(10) 0.0198(9) 0.0217(10) -0.0052(8) 0.0029(8) 0.0015(7)
C11 0.0231(9) 0.0189(9) 0.0203(10) -0.0024(8) 0.0039(8) 0.0009(7)
C12 0.0210(10) 0.0330(11) 0.0253(11) 0.0025(9) -0.0020(8) -0.0031(8)
C13 0.0204(10) 0.0328(11) 0.0312(12) 0.0044(9) 0.0039(9) -0.0053(8)
C14 0.0261(10) 0.0202(9) 0.0217(10) -0.0017(8) 0.0058(8) 0.0010(8)
C15 0.0255(10) 0.0243(10) 0.0223(10) -0.0022(8) -0.0033(8) -0.0022(8)
C16 0.0207(9) 0.0209(9) 0.0257(11) -0.0036(8) 0.0032(8) -0.0021(7)

loop_
_atom_type_symbol
_atom_type_description
_atom_type_scat_dispersion_real
_atom_type_scat_dispersion_imag
_atom_type_scat_source
C C 0.0033 0.0016 'International Tables Vol C Tables 4.2.6.8 and 6.1.1.4'
H H 0.0000 0.0000 'International Tables Vol C Tables 4.2.6.8 and 6.1.1.4'
N N 0.0061 0.0033 'International Tables Vol C Tables 4.2.6.8 and 6.1.1.4'
O O 0.0106 0.0060 'International Tables Vol C Tables 4.2.6.8 and 6.1.1.4'

loop_
_geom_angle_atom_site_label_1
_geom_angle_atom_site_label_2
_geom_angle_atom_site_label_3
_geom_angle
C1 N1 C4 114.46(17)
O1 C1 N1 125.04(18)
O1 C1 C2 126.31(18)
N1 C1 C2 108.65(17)
C1 C2 C3 105.09(16)
C5 C3 C9 109.89(17)
C5 C3 C2 111.85(17)
C9 C3 C2 110.68(16)
C5 C3 C4 111.92(16)
C9 C3 C4 109.88(16)
C2 C3 C4 102.42(15)
N1 C4 C3 103.61(15)
C6 C5 C3 112.57(18)
C7 C6 C5 110.0(2)
C6 C7 C8 111.85(19)
C9 C8 C7 111.4(2)
C8 C9 C3 112.96(18)
O2 C10 O3 121.58(18)
O2 C10 C11 123.88(17)
O3 C10 C11 114.54(16)
C16 C11 C12 118.16(18)
C16 C11 C10 118.52(16)
C12 C11 C10 123.32(17)
C13 C12 C11 120.82(17)
C12 C13 C14 121.06(18)
N2 C14 C13 120.91(18)
N2 C14 C15 121.11(18)
C13 C14 C15 117.97(18)
C16 C15 C14 120.61(17)
C15 C16 C11 121.34(17)

loop_
_geom_bond_atom_site_label_1
_geom_bond_atom_site_label_2
_geom_bond_distance
O1 C1 1.250(2)
N1 C1 1.318(3)
N1 C4 1.456(2)
C1 C2 1.502(3)
C2 C3 1.536(3)
C3 C5 1.523(3)
C3 C9 1.530(3)
C3 C4 1.547(3)
C5 C6 1.516(3)
C6 C7 1.512(4)
C7 C8 1.527(4)
C8 C9 1.522(3)
O2 C10 1.216(2)
O3 C10 1.341(2)
N2 C14 1.360(3)
C10 C11 1.468(3)
C11 C16 1.393(3)
C11 C12 1.397(3)
C12 C13 1.371(3)
C13 C14 1.395(3)
C14 C15 1.407(3)
C15 C16 1.366(3)
